data_4116391
loop_
_publ_author_name
'Karsten Meyer'
'Eckhard Bill'
'Bernd Mienert'
'Thomas Weyherm\"uller'
'Karl Wieghardt'

_publ_section_title
;
 Photolysis of cis- and trans-[FeIII(cyclam)(N3)2]+ Complexes:
 Spectroscopic Characterization of a Nitridoiron(V) Species
;
_journal_name_full 'Journal of the American Chemical Society'
_journal_page_first 4859
_journal_page_last 4876
_journal_paper_doi 10.1021/ja983454t
_journal_volume 121
_journal_year 1999
_chemical_formula_structural '[C10 H24 Fe N10]+, (PF6)-'
_chemical_formula_sum 'C10 H24 F6 Fe N10 P'
_chemical_formula_weight 485.21
_chemical_name_systematic
; 
 ? 
;
_space_group_IT_number 14
_symmetry_cell_setting monoclinic
_symmetry_space_group_name_Hall '-P 2yn'
_symmetry_space_group_name_H-M 'P 1 21/n 1'
_atom_sites_solution_hydrogens geom
_atom_sites_solution_primary direct
_atom_sites_solution_secondary difmap
_audit_creation_method SHELXL
_cell_angle_alpha 90.00
_cell_angle_beta 102.95(2)
_cell_angle_gamma 90.00
_cell_formula_units_Z 2
_cell_length_a 7.858(1)
_cell_length_b 13.323(2)
_cell_length_c 9.335(1)
_cell_measurement_reflns_used 25
_cell_measurement_temperature 293(2)
_cell_measurement_theta_max 15.2
_cell_measurement_theta_min 9.5
_cell_volume 952.4(2)
_computing_structure_refinement 'SHELXL-93 (Sheldrick, 1993)'
_computing_structure_solution 'SHELXS-86 (Sheldrick, 1990)'
_diffrn_ambient_temperature 293(2)
_diffrn_measurement_device 'Nonius CAD4'
_diffrn_measurement_method 2\q/\w-scan
_diffrn_radiation_monochromator graphite
_diffrn_radiation_source 'fine-focus sealed tube'
_diffrn_radiation_type MoK\a
_diffrn_radiation_wavelength 0.71073
_diffrn_reflns_av_R_equivalents 0.0156
_diffrn_reflns_av_sigmaI/netI 0.0658
_diffrn_reflns_limit_h_max 9
_diffrn_reflns_limit_h_min -9
_diffrn_reflns_limit_k_max 0
_diffrn_reflns_limit_k_min -16
_diffrn_reflns_limit_l_max 11
_diffrn_reflns_limit_l_min 0
_diffrn_reflns_number 2058
_diffrn_reflns_theta_max 26.30
_diffrn_reflns_theta_min 2.71
_diffrn_standards_decay_% 0
_diffrn_standards_interval_count 100
_diffrn_standards_number 3
_exptl_absorpt_coefficient_mu 0.952
_exptl_absorpt_correction_type none
_exptl_crystal_colour orange
_exptl_crystal_density_diffrn 1.692
_exptl_crystal_description octahedron
_exptl_crystal_F_000 498
_exptl_crystal_size_max 0.35
_exptl_crystal_size_mid 0.25
_exptl_crystal_size_min 0.21
_refine_diff_density_max 0.467
_refine_diff_density_min -0.323
_refine_diff_density_rms 0.058
_refine_ls_extinction_method none
_refine_ls_goodness_of_fit_all 1.067
_refine_ls_goodness_of_fit_obs 1.099
_refine_ls_matrix_type full
_refine_ls_number_parameters 130
_refine_ls_number_reflns 1941
_refine_ls_number_restraints 0
_refine_ls_restrained_S_all 1.067
_refine_ls_restrained_S_obs 1.099
_refine_ls_R_factor_all 0.0631
_refine_ls_R_factor_obs 0.0333
_refine_ls_shift/esd_max 0.000
_refine_ls_shift/esd_mean 0.000
_refine_ls_structure_factor_coef Fsqd
_refine_ls_weighting_details 'w=1/[\s^2^(Fo^2^)+(0.0000P)^2^+0.3965P] where P=(Fo^2^+2Fc^2^)/3'
_refine_ls_weighting_scheme calc
_refine_ls_wR_factor_all 0.0995
_refine_ls_wR_factor_obs 0.0858
_reflns_number_observed 1398
_reflns_number_total 1941
_reflns_observed_criterion >2sigma(I)
_cod_data_source_file ja983454t_1.cif
_cod_data_source_block (1b)
_cod_depositor_comments
;
The following automatic conversions were performed:

'_refine_ls_weighting_scheme' value 'calc
w=1/[\s^2^(Fo^2^)+(0.0000P)^2^+0.3965P] where P=(Fo^2^+2Fc^2^)/3' was
changed to 'calc'. New tag '_refine_ls_weighting_details' was
created. The value of the new tag was set to
'w=1/[\s^2^(Fo^2^)+(0.0000P)^2^+0.3965P] where P=(Fo^2^+2Fc^2^)/3'.

Automatic conversion script
Id: cif_fix_values 3143 2015-03-26 13:38:13Z robertas 
;
_cod_database_code 4116391

loop_
_symmetry_equiv_pos_as_xyz
'x, y, z'
'-x+1/2, y+1/2, -z+1/2'
'-x, -y, -z'
'x-1/2, -y-1/2, z-1/2'

loop_
_atom_site_aniso_label
_atom_site_aniso_U_11
_atom_site_aniso_U_22
_atom_site_aniso_U_33
_atom_site_aniso_U_23
_atom_site_aniso_U_13
_atom_site_aniso_U_12
Fe 0.0185(2) 0.0311(3) 0.0283(3) -0.0017(2) 0.0043(2) -0.0046(2)
N1 0.0249(11) 0.0391(13) 0.0511(15) -0.0090(11) 0.0105(10) -0.0040(9)
N2 0.0370(12) 0.0456(14) 0.0303(12) 0.0029(11) 0.0020(10) -0.0099(10)
N3 0.0244(10) 0.0420(14) 0.0418(13) -0.0064(11) 0.0063(9) -0.0091(10)
N4 0.0296(12) 0.0461(14) 0.054(2) -0.0127(12) 0.0076(11) -0.0103(10)
N5 0.043(2) 0.120(3) 0.109(3) -0.031(2) 0.037(2) -0.035(2)
C1 0.047(2) 0.064(2) 0.049(2) -0.019(2) 0.0228(15) -0.010(2)
C2 0.0346(14) 0.035(2) 0.079(2) -0.009(2) 0.0099(15) -0.0011(12)
C3 0.044(2) 0.036(2) 0.080(3) 0.012(2) -0.006(2) 0.0019(14)
C4 0.059(2) 0.045(2) 0.053(2) 0.015(2) 0.001(2) -0.010(2)
C5 0.052(2) 0.070(2) 0.034(2) -0.0039(15) 0.0170(14) -0.017(2)
P1 0.0315(5) 0.0395(5) 0.0347(5) 0.0013(5) 0.0029(4) -0.0006(5)
F1 0.0391(10) 0.0815(15) 0.0765(14) -0.0081(12) 0.0085(10) -0.0166(10)
F2 0.080(2) 0.0488(13) 0.184(3) -0.019(2) 0.057(2) 0.0027(12)
F3 0.0711(15) 0.184(3) 0.0486(13) 0.039(2) 0.0083(11) -0.006(2)

loop_
_atom_site_label
_atom_site_type_symbol
_atom_site_fract_x
_atom_site_fract_y
_atom_site_fract_z
_atom_site_U_iso_or_equiv
_atom_site_thermal_displace_type
_atom_site_occupancy
_atom_site_calc_flag
_atom_site_refinement_flags
Fe Fe 0.0000 0.5000 0.5000 0.0261(2) Uani 1 d S
N1 N 0.1590(3) 0.4070(2) 0.4229(3) 0.0381(6) Uani 1 d .
H1 H 0.2694(3) 0.4306(2) 0.4572(3) 0.046 Uiso 1 calc R
N2 N 0.0420(3) 0.4368(2) 0.6989(2) 0.0385(6) Uani 1 d .
H2 H 0.1447(3) 0.4633(2) 0.7496(2) 0.046 Uiso 1 calc R
N3 N 0.1883(3) 0.5915(2) 0.5815(3) 0.0363(5) Uani 1 d .
N4 N 0.3176(3) 0.6090(2) 0.5418(3) 0.0434(6) Uani 1 d .
N5 N 0.4453(4) 0.6295(3) 0.5092(4) 0.0875(12) Uani 1 d .
C1 C 0.1215(4) 0.4176(3) 0.2613(4) 0.0513(8) Uani 1 d .
H1A H 0.0185(4) 0.3790(3) 0.2168(4) 0.062 Uiso 1 calc R
H1B H 0.2191(4) 0.3928(3) 0.2237(4) 0.062 Uiso 1 calc R
C2 C 0.1602(4) 0.3007(2) 0.4701(4) 0.0500(8) Uani 1 d .
H2A H 0.2449(4) 0.2637(2) 0.4296(4) 0.060 Uiso 1 calc R
H2B H 0.0462(4) 0.2714(2) 0.4312(4) 0.060 Uiso 1 calc R
C3 C 0.2046(4) 0.2903(2) 0.6343(4) 0.0568(9) Uani 1 d .
H3A H 0.3115(4) 0.3271(2) 0.6730(4) 0.068 Uiso 1 calc R
H3B H 0.2274(4) 0.2200(2) 0.6587(4) 0.068 Uiso 1 calc R
C4 C 0.0661(5) 0.3269(2) 0.7102(4) 0.0541(9) Uani 1 d .
H4A H -0.0436(5) 0.2942(2) 0.6670(4) 0.065 Uiso 1 calc R
H4B H 0.0983(5) 0.3081(2) 0.8132(4) 0.065 Uiso 1 calc R
C5 C -0.0917(4) 0.4736(3) 0.7752(3) 0.0512(8) Uani 1 d .
H5A H -0.0517(4) 0.4650(3) 0.8806(3) 0.061 Uiso 1 calc R
H5B H -0.1995(4) 0.4363(3) 0.7429(3) 0.061 Uiso 1 calc R
P1 P 0.0000 0.0000 0.5000 0.0360(2) Uani 1 d S
F1 F 0.1936(2) 0.0441(2) 0.5392(2) 0.0664(6) Uani 1 d .
F2 F 0.0780(3) -0.1046(2) 0.4722(4) 0.0997(10) Uani 1 d .
F3 F -0.0148(3) 0.0284(3) 0.3353(3) 0.1021(10) Uani 1 d .

loop_
_atom_type_symbol
_atom_type_description
_atom_type_scat_dispersion_real
_atom_type_scat_dispersion_imag
_atom_type_scat_source
C C 0.0033 0.0016 'International Tables Vol C Tables 4.2.6.8 and 6.1.1.4'
H H 0.0000 0.0000 'International Tables Vol C Tables 4.2.6.8 and 6.1.1.4'
N N 0.0061 0.0033 'International Tables Vol C Tables 4.2.6.8 and 6.1.1.4'
F F 0.0171 0.0103 'International Tables Vol C Tables 4.2.6.8 and 6.1.1.4'
P P 0.1023 0.0942 'International Tables Vol C Tables 4.2.6.8 and 6.1.1.4'
Fe Fe 0.3463 0.8444 'International Tables Vol C Tables 4.2.6.8 and 6.1.1.4'

loop_
_geom_angle_atom_site_label_1
_geom_angle_atom_site_label_2
_geom_angle_atom_site_label_3
_geom_angle
_geom_angle_site_symmetry_1
_geom_angle_site_symmetry_3
N3 Fe N3 180.0 3_566 .
N3 Fe N2 87.00(10) 3_566 3_566
N3 Fe N2 93.00(10) . 3_566
N3 Fe N2 93.00(10) 3_566 .
N3 Fe N2 87.00(10) . .
N2 Fe N2 180.0 3_566 .
N3 Fe N1 92.70(10) 3_566 3_566
N3 Fe N1 87.30(10) . 3_566
N2 Fe N1 94.95(10) 3_566 3_566
N2 Fe N1 85.05(10) . 3_566
N3 Fe N1 87.30(10) 3_566 .
N3 Fe N1 92.70(10) . .
N2 Fe N1 85.05(10) 3_566 .
N2 Fe N1 94.95(10) . .
N1 Fe N1 180.0 3_566 .
C1 N1 C2 112.4(2) . .
C1 N1 Fe 108.0(2) . .
C2 N1 Fe 116.6(2) . .
C4 N2 C5 112.8(3) . .
C4 N2 Fe 118.5(2) . .
C5 N2 Fe 108.7(2) . .
N4 N3 Fe 129.5(2) . .
N5 N4 N3 176.4(3) . .
N1 C1 C5 108.1(2) . 3_566
N1 C2 C3 112.1(3) . .
C2 C3 C4 115.1(3) . .
N2 C4 C3 112.5(3) . .
N2 C5 C1 107.7(2) . 3_566
F3 P1 F3 180.0 . 3_556
F3 P1 F2 90.1(2) . 3_556
F3 P1 F2 89.9(2) 3_556 3_556
F3 P1 F2 89.9(2) . .
F3 P1 F2 90.1(2) 3_556 .
F2 P1 F2 180.0 3_556 .
F3 P1 F1 90.37(13) . 3_556
F3 P1 F1 89.63(13) 3_556 3_556
F2 P1 F1 88.68(12) 3_556 3_556
F2 P1 F1 91.32(12) . 3_556
F3 P1 F1 89.63(13) . .
F3 P1 F1 90.37(13) 3_556 .
F2 P1 F1 91.32(12) 3_556 .
F2 P1 F1 88.68(12) . .
F1 P1 F1 180.0 3_556 .

loop_
_geom_bond_atom_site_label_1
_geom_bond_atom_site_label_2
_geom_bond_distance
_geom_bond_site_symmetry_2
Fe N3 1.937(2) 3_566
Fe N3 1.937(2) .
Fe N2 1.998(2) 3_566
Fe N2 1.998(2) .
Fe N1 2.004(2) 3_566
Fe N1 2.004(2) .
N1 C1 1.478(4) .
N1 C2 1.483(4) .
N2 C4 1.476(4) .
N2 C5 1.480(4) .
N3 N4 1.180(3) .
N4 N5 1.145(4) .
C1 C5 1.495(5) 3_566
C2 C3 1.500(5) .
C3 C4 1.507(5) .
C5 C1 1.495(5) 3_566
P1 F3 1.562(2) .
P1 F3 1.562(2) 3_556
P1 F2 1.568(2) 3_556
P1 F2 1.568(2) .
P1 F1 1.594(2) 3_556
P1 F1 1.594(2) .
